data_4500717
loop_
_publ_author_name
'Navare, Pranoti S.'
'MacDonald, John C.'

_publ_section_title
;
 Investigation of Stability and Structure in Three Homochiral and
 Heterochiral Crystalline Forms of 3-Phenyllactic Acid
;
_journal_issue 6
_journal_name_full 'Crystal Growth &amp; Design'
_journal_page_first 2422
_journal_paper_doi 10.1021/cg200171r
_journal_volume 11
_journal_year 2011
_chemical_absolute_configuration syn
_chemical_compound_source 'Sigma Aldrich'
_chemical_formula_moiety 'C9 H10 O3'
_chemical_formula_sum 'C9 H10 O3'
_chemical_formula_weight 166.17
_chemical_melting_point 395.1
_chemical_name_common 'L-3-phenyllactic acid'
_chemical_name_systematic '(S)-2-hydroxy-3-phenylpropionic acid'
_space_group_IT_number 19
_symmetry_cell_setting orthorhombic
_symmetry_Int_Tables_number 19
_symmetry_space_group_name_Hall 'P 2ac 2ab'
_symmetry_space_group_name_H-M 'P 21 21 21'
_atom_sites_solution_hydrogens geom
_atom_sites_solution_primary direct
_atom_sites_solution_secondary difmap
_audit_creation_method SHELXL-97
_cell_angle_alpha 90.00
_cell_angle_beta 90.00
_cell_angle_gamma 90.00
_cell_formula_units_Z 4
_cell_length_a 5.8389(3)
_cell_length_b 8.3195(5)
_cell_length_c 16.9691(10)
_cell_measurement_reflns_used 36
_cell_measurement_temperature 100(2)
_cell_volume 824.30(8)
_computing_structure_refinement 'SHELXL-97 (Sheldrick, 1997)'
_computing_structure_solution 'SHELXS-97 (Sheldrick, 1990)'
_diffrn_ambient_temperature 100(2)
_diffrn_measured_fraction_theta_full 0.995
_diffrn_measured_fraction_theta_max 0.995
_diffrn_radiation_monochromator graphite
_diffrn_radiation_probe x-ray
_diffrn_radiation_type MoK\a
_diffrn_radiation_wavelength 0.71073
_diffrn_reflns_av_R_equivalents 0.0204
_diffrn_reflns_av_sigmaI/netI 0.0130
_diffrn_reflns_limit_h_max 7
_diffrn_reflns_limit_h_min -4
_diffrn_reflns_limit_k_max 11
_diffrn_reflns_limit_k_min -11
_diffrn_reflns_limit_l_max 22
_diffrn_reflns_limit_l_min -22
_diffrn_reflns_number 15638
_diffrn_reflns_theta_full 28.32
_diffrn_reflns_theta_max 28.32
_diffrn_reflns_theta_min 2.40
_diffrn_source 'fine-focus sealed tube'
_exptl_absorpt_coefficient_mu 0.101
_exptl_absorpt_correction_T_max 0.9940
_exptl_absorpt_correction_T_min 0.9802
_exptl_absorpt_correction_type none
_exptl_crystal_colour colorless
_exptl_crystal_density_diffrn 1.339
_exptl_crystal_density_method 'not measured'
_exptl_crystal_description needle
_exptl_crystal_F_000 352
_exptl_crystal_recrystallization_method water
_exptl_crystal_size_max 0.20
_exptl_crystal_size_mid 0.10
_exptl_crystal_size_min 0.06
_refine_diff_density_max 0.334
_refine_diff_density_min -0.193
_refine_diff_density_rms 0.037
_refine_ls_abs_structure_details 'Flack H D (1983), Acta Cryst. A39, 876-881'
_refine_ls_abs_structure_Flack 0.3(8)
_refine_ls_extinction_method none
_refine_ls_goodness_of_fit_ref 1.064
_refine_ls_hydrogen_treatment mixed
_refine_ls_matrix_type full
_refine_ls_number_parameters 117
_refine_ls_number_reflns 2044
_refine_ls_number_restraints 0
_refine_ls_restrained_S_all 1.064
_refine_ls_R_factor_all 0.0304
_refine_ls_R_factor_gt 0.0288
_refine_ls_shift/su_max 0.001
_refine_ls_shift/su_mean 0.000
_refine_ls_structure_factor_coef Fsqd
_refine_ls_weighting_details 'calc w=1/[\s^2^(Fo^2^)+(0.0368P)^2^+0.1930P] where P=(Fo^2^+2Fc^2^)/3'
_refine_ls_weighting_scheme calc
_refine_ls_wR_factor_gt 0.0718
_refine_ls_wR_factor_ref 0.0729
_reflns_number_gt 1960
_reflns_number_total 2044
_reflns_threshold_expression >2sigma(I)
_cod_data_source_file cg200171r_si_001.cif
_cod_data_source_block 3PLA_P212121
_cod_database_code 4500717

loop_
_symmetry_equiv_pos_as_xyz
'x, y, z'
'-x+1/2, -y, z+1/2'
'-x, y+1/2, -z+1/2'
'x+1/2, -y+1/2, -z'

loop_
_atom_site_label
_atom_site_type_symbol
_atom_site_fract_x
_atom_site_fract_y
_atom_site_fract_z
_atom_site_U_iso_or_equiv
_atom_site_adp_type
_atom_site_occupancy
_atom_site_symmetry_multiplicity
_atom_site_calc_flag
_atom_site_refinement_flags
C8 C 0.91468(18) 1.16477(13) 0.84500(6) 0.0148(2) Uani 1 1 d .
H8 H 0.9226 1.2607 0.8096 0.018 Uiso 1 1 calc R
C1 C 0.7010(2) 0.77345(13) 0.83449(6) 0.0191(2) Uani 1 1 d .
H1 H 0.5829 0.8113 0.8008 0.023 Uiso 1 1 calc R
C5 C 1.0770(2) 0.79965(13) 0.88966(6) 0.0186(2) Uani 1 1 d .
H5 H 1.2185 0.8555 0.8935 0.022 Uiso 1 1 calc R
C9 C 0.68836(18) 1.16910(12) 0.88887(6) 0.01424(19) Uani 1 1 d .
C6 C 0.9058(2) 0.85840(12) 0.84014(6) 0.0158(2) Uani 1 1 d .
C7 C 0.9392(2) 1.01278(13) 0.79428(6) 0.0165(2) Uani 1 1 d .
H7A H 0.8254 1.0169 0.7511 0.020 Uiso 1 1 calc R
H7B H 1.0935 1.0118 0.7701 0.020 Uiso 1 1 calc R
C2 C 0.6681(2) 0.63303(14) 0.87802(7) 0.0229(3) Uani 1 1 d .
H2 H 0.5283 0.5754 0.8735 0.027 Uiso 1 1 calc R
C4 C 1.0433(2) 0.66002(14) 0.93355(7) 0.0222(2) Uani 1 1 d .
H4 H 1.1608 0.6216 0.9674 0.027 Uiso 1 1 calc R
C3 C 0.8382(2) 0.57746(13) 0.92774(7) 0.0228(3) Uani 1 1 d .
H3 H 0.8142 0.4827 0.9579 0.027 Uiso 1 1 calc R
O1 O 1.09978(14) 1.17263(10) 0.89893(5) 0.01864(17) Uani 1 1 d .
O2 O 0.67617(14) 1.17609(10) 0.95997(4) 0.01826(17) Uani 1 1 d .
O3 O 0.51323(14) 1.16780(12) 0.84007(5) 0.02314(19) Uani 1 1 d .
H1O H 1.058(3) 1.216(2) 0.9434(10) 0.033(4) Uiso 1 1 d .
H2O H 0.385(3) 1.171(2) 0.8657(9) 0.035(4) Uiso 1 1 d .

loop_
_atom_site_aniso_label
_atom_site_aniso_U_11
_atom_site_aniso_U_22
_atom_site_aniso_U_33
_atom_site_aniso_U_23
_atom_site_aniso_U_13
_atom_site_aniso_U_12
C8 0.0120(5) 0.0177(4) 0.0146(4) 0.0004(4) 0.0003(4) -0.0004(4)
C1 0.0165(6) 0.0218(5) 0.0189(5) -0.0053(4) 0.0000(4) -0.0006(4)
C5 0.0161(5) 0.0193(5) 0.0202(5) -0.0012(4) 0.0001(5) -0.0004(4)
C9 0.0137(5) 0.0122(4) 0.0168(4) -0.0003(4) 0.0004(4) -0.0001(4)
C6 0.0170(6) 0.0174(5) 0.0130(4) -0.0037(3) 0.0030(4) 0.0004(4)
C7 0.0167(6) 0.0205(5) 0.0123(4) -0.0015(4) 0.0021(4) 0.0001(4)
C2 0.0203(6) 0.0210(5) 0.0274(6) -0.0066(4) 0.0056(5) -0.0049(4)
C4 0.0251(6) 0.0209(5) 0.0205(5) 0.0003(4) -0.0006(5) 0.0040(5)
C3 0.0296(7) 0.0162(5) 0.0224(5) -0.0008(4) 0.0086(5) -0.0002(4)
O1 0.0111(4) 0.0261(4) 0.0187(4) -0.0064(3) -0.0002(3) -0.0002(3)
O2 0.0157(4) 0.0235(4) 0.0156(3) -0.0025(3) 0.0026(3) -0.0008(3)
O3 0.0106(4) 0.0401(5) 0.0187(4) 0.0021(4) -0.0007(3) 0.0022(4)

loop_
_atom_type_symbol
_atom_type_description
_atom_type_scat_dispersion_real
_atom_type_scat_dispersion_imag
_atom_type_scat_source
C C 0.0033 0.0016 'International Tables Vol C Tables 4.2.6.8 and 6.1.1.4'
H H 0.0000 0.0000 'International Tables Vol C Tables 4.2.6.8 and 6.1.1.4'
O O 0.0106 0.0060 'International Tables Vol C Tables 4.2.6.8 and 6.1.1.4'

loop_
_geom_angle_atom_site_label_1
_geom_angle_atom_site_label_2
_geom_angle_atom_site_label_3
_geom_angle
O1 C8 C9 110.25(8)
O1 C8 C7 109.18(8)
C9 C8 C7 112.06(9)
O1 C8 H8 108.4
C9 C8 H8 108.4
C7 C8 H8 108.4
C6 C1 C2 120.44(11)
C6 C1 H1 119.8
C2 C1 H1 119.8
C4 C5 C6 120.86(11)
C4 C5 H5 119.6
C6 C5 H5 119.6
O2 C9 O3 125.61(10)
O2 C9 C8 122.79(10)
O3 C9 C8 111.58(9)
C1 C6 C5 118.64(10)
C1 C6 C7 120.38(10)
C5 C6 C7 120.97(10)
C6 C7 C8 113.47(8)
C6 C7 H7A 108.9
C8 C7 H7A 108.9
C6 C7 H7B 108.9
C8 C7 H7B 108.9
H7A C7 H7B 107.7
C3 C2 C1 120.28(11)
C3 C2 H2 119.9
C1 C2 H2 119.9
C3 C4 C5 119.84(11)
C3 C4 H4 120.1
C5 C4 H4 120.1
C2 C3 C4 119.93(11)
C2 C3 H3 120.0
C4 C3 H3 120.0
C8 O1 H1O 111.5(12)
C9 O3 H2O 110.8(11)

loop_
_geom_bond_atom_site_label_1
_geom_bond_atom_site_label_2
_geom_bond_distance
C8 O1 1.4177(13)
C8 C9 1.5172(15)
C8 C7 1.5362(14)
C8 H8 1.0000
C1 C6 1.3923(16)
C1 C2 1.3955(16)
C1 H1 0.9500
C5 C4 1.3939(16)
C5 C6 1.3943(16)
C5 H5 0.9500
C9 O2 1.2100(13)
C9 O3 1.3158(13)
C6 C7 1.5143(14)
C7 H7A 0.9900
C7 H7B 0.9900
C2 C3 1.3825(19)
C2 H2 0.9500
C4 C3 1.3843(18)
C4 H4 0.9500
C3 H3 0.9500
O1 H1O 0.869(18)
O3 H2O 0.868(18)

loop_
_geom_hbond_atom_site_label_D
_geom_hbond_atom_site_label_H
_geom_hbond_atom_site_label_A
_geom_hbond_distance_DH
_geom_hbond_distance_HA
_geom_hbond_distance_DA
_geom_hbond_angle_DHA
_geom_hbond_site_symmetry_A
O3 H2O O1 0.868(18) 1.756(19) 2.6129(12) 168.4(16) 1_455

loop_
_geom_torsion_atom_site_label_1
_geom_torsion_atom_site_label_2
_geom_torsion_atom_site_label_3
_geom_torsion_atom_site_label_4
_geom_torsion
O1 C8 C9 O2 -0.92(14)
C7 C8 C9 O2 120.90(11)
O1 C8 C9 O3 177.72(9)
C7 C8 C9 O3 -60.45(11)
C2 C1 C6 C5 0.41(15)
C2 C1 C6 C7 -178.62(10)
C4 C5 C6 C1 -0.89(15)
C4 C5 C6 C7 178.14(10)
C1 C6 C7 C8 102.77(11)
C5 C6 C7 C8 -76.24(13)
O1 C8 C7 C6 67.95(11)
C9 C8 C7 C6 -54.48(12)
C6 C1 C2 C3 0.51(16)
C6 C5 C4 C3 0.44(16)
C1 C2 C3 C4 -0.97(17)
C5 C4 C3 C2 0.50(17)
